data_2009338
loop_
_publ_author_name
'Badri, Rahima'
'Kerbal, Abdelali'
'Najib, Bitit'
'El-Bali, Brahim'
'Escudie, Jean'
'Ranaivonjatovo, Henry'
'Bolte, Michael'

_publ_section_title
3'-(<i>p</i>-Nitrophenyl)-2-phenyl-4'-(<i>p</i>-tolyl)spiro[isoquinoline-3(2<i>H</i>),5'(4'<i>H</i>)-isoxazolin]-4(1<i>H</i>)-one
_journal_issue 12
_journal_name_full 'Acta Crystallographica Section C'
_journal_page_first IUC9900165
_journal_paper_doi 10.1107/S010827019909825X
_journal_volume 55
_journal_year 1999
_chemical_formula_moiety 'C30 H23 N3 O4'
_chemical_formula_sum 'C30 H23 N3 O4'
_chemical_formula_weight 489.51
_chemical_name_systematic ?
_space_group_IT_number 14
_symmetry_cell_setting monoclinic
_symmetry_space_group_name_Hall '-P 2yn'
_symmetry_space_group_name_H-M 'P 1 21/n 1'
_audit_creation_method SHELXL-97
_cell_angle_alpha 90.00
_cell_angle_beta 108.170(10)
_cell_angle_gamma 90.00
_cell_formula_units_Z 4
_cell_length_a 11.333(2)
_cell_length_b 16.949(3)
_cell_length_c 13.344(2)
_cell_measurement_reflns_used 6733
_cell_measurement_temperature 173(2)
_cell_measurement_theta_max 25
_cell_measurement_theta_min 1
_cell_volume 2435.3(7)
_computing_cell_refinement 'SMART (Siemens, 1995)'
_computing_data_collection 'SMART (Siemens, 1995)'
_computing_data_reduction 'SAINT (Siemens, 1995)'
_computing_molecular_graphics 'XP (Sheldrick, 1991)'
_computing_structure_refinement 'SHELXL97 (Sheldrick, 1997)'
_computing_structure_solution 'SHELXS97 (Sheldrick, 1990)'
_diffrn_ambient_temperature 173(2)
_diffrn_measured_fraction_theta_full 1.000
_diffrn_measured_fraction_theta_max 1.000
_diffrn_measurement_device_type 'Siemens CCD three-circle'
_diffrn_measurement_method \w
_diffrn_radiation_monochromator graphite
_diffrn_radiation_source 'fine-focus sealed tube'
_diffrn_radiation_type MoK\a
_diffrn_radiation_wavelength 0.71073
_diffrn_reflns_av_R_equivalents 0.086
_diffrn_reflns_av_sigmaI/netI 0.0439
_diffrn_reflns_limit_h_max 14
_diffrn_reflns_limit_h_min -14
_diffrn_reflns_limit_k_max 22
_diffrn_reflns_limit_k_min -22
_diffrn_reflns_limit_l_max 17
_diffrn_reflns_limit_l_min -17
_diffrn_reflns_number 49666
_diffrn_reflns_theta_full 27.48
_diffrn_reflns_theta_max 27.48
_diffrn_reflns_theta_min 2.01
_diffrn_standards_decay_% 0
_diffrn_standards_interval_time 1080
_diffrn_standards_number 318
_exptl_absorpt_coefficient_mu 0.090
_exptl_absorpt_correction_T_max 0.982
_exptl_absorpt_correction_T_min 0.940
_exptl_absorpt_correction_type empirical
_exptl_absorpt_process_details '(SADABS; Sheldrick, 1996)'
_exptl_crystal_colour 'light yellow'
_exptl_crystal_density_diffrn 1.335
_exptl_crystal_density_method 'not measured'
_exptl_crystal_description block
_exptl_crystal_F_000 1024
_exptl_crystal_size_max 0.70
_exptl_crystal_size_mid 0.30
_exptl_crystal_size_min 0.20
_refine_diff_density_max 0.244
_refine_diff_density_min -0.251
_refine_ls_extinction_method none
_refine_ls_goodness_of_fit_ref 1.032
_refine_ls_hydrogen_treatment mixed
_refine_ls_matrix_type full
_refine_ls_number_parameters 335
_refine_ls_number_reflns 5577
_refine_ls_number_restraints 0
_refine_ls_restrained_S_all 1.032
_refine_ls_R_factor_all 0.093
_refine_ls_R_factor_gt 0.052
_refine_ls_shift/su_max 0.002
_refine_ls_shift/su_mean 0.000
_refine_ls_structure_factor_coef Fsqd
_refine_ls_weighting_details 'calc w = 1/[\s^2^(Fo^2^)+(0.0460P)^2^+1.0931P] where P = (Fo^2^+2Fc^2^)/3'
_refine_ls_weighting_scheme calc
_refine_ls_wR_factor_ref 0.125
_reflns_number_gt 3664
_reflns_number_total 5577
_reflns_threshold_expression I>2sigma(I)
_cod_data_source_file qb0148.cif
_cod_data_source_block I
_cod_depositor_comments
;
The following automatic conversions were performed:
'_symmetry_cell_setting' value 'Monoclinic' changed to 'monoclinic'
according to '/home/saulius/struct/CIF-dictionaries/cif_core.dic'
dictionary named 'cif_core.dic' version 2.4.1 from 2010-06-29.

Automatic conversion script
Id: cif_fix_enum 1527 2010-12-29 10:47:43Z saulius 

The following automatic conversions were performed:

'_symmetry_cell_setting' value 'Monoclinic' changed to 'monoclinic'
according to /home/saulius/struct/CIF-dictionaries/cif_core.dic
dictionary named 'cif_core.dic' version 2.4.1 from
2010-06-29.

'_exptl_absorpt_correction_type' value 'Empirical'
changed to 'empirical' according to
/home/saulius/struct/CIF-dictionaries/cif_core.dic dictionary named
'cif_core.dic' version 2.4.1 from 2010-06-29.

Automatic conversion script
Id: cif_fix_values 1715 2011-07-08 13:25:40Z adriana 
;
_cod_original_sg_symbol_H-M 'P 21/n'
_cod_database_code 2009338
_cod_database_fobs_code 2009338

loop_
_symmetry_equiv_pos_as_xyz
'x, y, z'
'-x+1/2, y+1/2, -z+1/2'
'-x, -y, -z'
'x-1/2, -y-1/2, z-1/2'

loop_
_atom_site_label
_atom_site_fract_x
_atom_site_fract_y
_atom_site_fract_z
_atom_site_U_iso_or_equiv
_atom_site_adp_type
_atom_site_calc_flag
_atom_site_refinement_flags
_atom_site_occupancy
_atom_site_disorder_assembly
_atom_site_disorder_group
_atom_site_type_symbol
O1 0.62552(12) 0.59573(8) 0.09405(10) 0.0349(3) Uani d . 1 . . O
N2 0.74886(14) 0.62198(10) 0.11821(13) 0.0336(4) Uani d . 1 . . N
C3 0.78593(17) 0.64983(11) 0.21246(14) 0.0286(4) Uani d . 1 . . C
C4 0.68926(16) 0.65025(11) 0.26867(14) 0.0268(4) Uani d . 1 . . C
H4 0.6636 0.7065 0.2705 0.032 Uiso calc R 1 . . H
C5 0.57882(16) 0.60813(11) 0.18647(14) 0.0282(4) Uani d . 1 . . C
N6 0.53431(13) 0.53664(9) 0.21850(12) 0.0274(3) Uani d . 1 . . N
C7 0.43046(17) 0.49831(11) 0.13737(15) 0.0320(4) Uani d . 1 . . C
H7A 0.3967 0.4556 0.1710 0.038 Uiso calc R 1 . . H
H7B 0.4630 0.4738 0.0839 0.038 Uiso calc R 1 . . H
C8 0.32689(16) 0.55349(11) 0.08277(14) 0.0292(4) Uani d . 1 . . C
C9 0.20830(17) 0.52463(12) 0.02926(15) 0.0341(4) Uani d . 1 . . C
H9 0.1918 0.4697 0.0300 0.041 Uiso calc R 1 . . H
C10 0.11505(18) 0.57580(13) -0.02465(15) 0.0377(5) Uani d . 1 . . C
H10 0.0348 0.5556 -0.0606 0.045 Uiso calc R 1 . . H
C11 0.13714(18) 0.65601(13) -0.02702(16) 0.0417(5) Uani d . 1 . . C
H11 0.0727 0.6905 -0.0651 0.050 Uiso calc R 1 . . H
C12 0.25360(18) 0.68568(13) 0.02631(16) 0.0395(5) Uani d . 1 . . C
H12 0.2693 0.7407 0.0255 0.047 Uiso calc R 1 . . H
C13 0.34810(17) 0.63428(12) 0.08136(15) 0.0321(4) Uani d . 1 . . C
C14 0.47131(17) 0.66681(12) 0.13912(16) 0.0359(5) Uani d . 1 . . C
O14 0.49202(14) 0.73722(9) 0.14622(15) 0.0643(5) Uani d . 1 . . O
C31 0.91334(16) 0.68199(11) 0.25120(14) 0.0297(4) Uani d . 1 . . C
C32 1.00152(19) 0.65577(13) 0.20546(17) 0.0419(5) Uani d . 1 . . C
H32 0.9787 0.6182 0.1500 0.050 Uiso calc R 1 . . H
C33 1.12157(19) 0.68407(14) 0.24023(17) 0.0447(5) Uani d . 1 . . C
H33 1.1821 0.6656 0.2100 0.054 Uiso calc R 1 . . H
C34 1.15214(17) 0.73965(12) 0.31966(15) 0.0330(4) Uani d . 1 . . C
N34 1.28046(15) 0.76935(11) 0.35646(14) 0.0414(4) Uani d . 1 . . N
O341 1.35952(15) 0.73305(12) 0.33097(18) 0.0809(7) Uani d . 1 . . O
O342 1.30251(15) 0.82853(11) 0.40991(14) 0.0619(5) Uani d . 1 . . O
C35 1.06715(18) 0.76823(11) 0.36552(15) 0.0330(4) Uani d . 1 . . C
H35 1.0902 0.8074 0.4190 0.040 Uiso calc R 1 . . H
C36 0.94697(17) 0.73824(11) 0.33137(15) 0.0319(4) Uani d . 1 . . C
H36 0.8874 0.7562 0.3629 0.038 Uiso calc R 1 . . H
C41 0.72568(16) 0.62103(11) 0.38151(14) 0.0269(4) Uani d . 1 . . C
C42 0.64340(18) 0.63294(11) 0.43913(16) 0.0340(4) Uani d . 1 . . C
H42 0.5659 0.6580 0.4068 0.041 Uiso calc R 1 . . H
C43 0.6741(2) 0.60837(13) 0.54337(17) 0.0428(5) Uani d . 1 . . C
H43 0.6169 0.6169 0.5813 0.051 Uiso calc R 1 . . H
C44 0.7866(2) 0.57159(13) 0.59343(17) 0.0453(5) Uani d . 1 . . C
C441 0.8203(3) 0.54458(19) 0.7071(2) 0.0776(9) Uani d . 1 . . C
H44A 0.8943 0.5109 0.7237 0.116 Uiso calc R 1 . . H
H44B 0.7510 0.5146 0.7173 0.116 Uiso calc R 1 . . H
H44C 0.8375 0.5907 0.7537 0.116 Uiso calc R 1 . . H
C45 0.8679(2) 0.56015(13) 0.53608(16) 0.0405(5) Uani d . 1 . . C
H45 0.9456 0.5354 0.5688 0.049 Uiso calc R 1 . . H
C46 0.83853(17) 0.58405(11) 0.43190(15) 0.0324(4) Uani d . 1 . . C
H46 0.8960 0.5751 0.3943 0.039 Uiso calc R 1 . . H
C61 0.62361(16) 0.47655(10) 0.27213(14) 0.0281(4) Uani d . 1 . . C
C62 0.60899(18) 0.44406(12) 0.36291(16) 0.0356(5) Uani d . 1 . . C
H62 0.5441 0.4622 0.3881 0.043 Uiso calc R 1 . . H
C63 0.6885(2) 0.38526(13) 0.41712(17) 0.0451(5) Uani d . 1 . . C
H63 0.6781 0.3631 0.4792 0.054 Uiso calc R 1 . . H
C64 0.7837(2) 0.35872(13) 0.38037(18) 0.0455(5) Uani d . 1 . . C
H64 0.8395 0.3192 0.4181 0.055 Uiso calc R 1 . . H
C65 0.79667(19) 0.38992(12) 0.28903(16) 0.0394(5) Uani d . 1 . . C
H65 0.8613 0.3715 0.2637 0.047 Uiso calc R 1 . . H
C66 0.71609(18) 0.44801(11) 0.23354(15) 0.0336(4) Uani d . 1 . . C
H66 0.7241 0.4681 0.1695 0.040 Uiso calc R 1 . . H

loop_
_atom_site_aniso_label
_atom_site_aniso_U_11
_atom_site_aniso_U_22
_atom_site_aniso_U_33
_atom_site_aniso_U_12
_atom_site_aniso_U_13
_atom_site_aniso_U_23
O1 0.0267(7) 0.0455(8) 0.0289(7) -0.0091(6) 0.0036(6) 0.0000(6)
N2 0.0262(8) 0.0395(9) 0.0331(9) -0.0073(7) 0.0065(7) 0.0008(7)
C3 0.0252(9) 0.0316(10) 0.0280(10) -0.0014(8) 0.0067(8) 0.0017(8)
C4 0.0204(9) 0.0272(9) 0.0307(10) -0.0009(7) 0.0051(8) -0.0008(8)
C5 0.0216(9) 0.0304(10) 0.0299(10) -0.0013(8) 0.0039(8) 0.0032(8)
N6 0.0190(7) 0.0269(8) 0.0312(8) 0.0002(6) 0.0008(6) 0.0031(6)
C7 0.0273(10) 0.0296(10) 0.0347(11) -0.0025(8) 0.0034(8) 0.0008(8)
C8 0.0238(9) 0.0359(10) 0.0257(9) -0.0006(8) 0.0047(8) -0.0002(8)
C9 0.0272(10) 0.0410(11) 0.0315(10) -0.0056(9) 0.0053(8) -0.0014(9)
C10 0.0220(10) 0.0552(13) 0.0323(11) -0.0032(9) 0.0030(8) -0.0015(9)
C11 0.0243(10) 0.0542(14) 0.0403(12) 0.0084(9) 0.0009(9) 0.0100(10)
C12 0.0290(11) 0.0401(12) 0.0456(12) 0.0047(9) 0.0060(9) 0.0098(10)
C13 0.0223(9) 0.0378(11) 0.0334(10) 0.0008(8) 0.0045(8) 0.0052(8)
C14 0.0252(10) 0.0322(11) 0.0450(12) 0.0002(8) 0.0034(9) 0.0094(9)
O14 0.0346(9) 0.0320(9) 0.1044(15) -0.0020(7) -0.0098(9) 0.0164(9)
C31 0.0239(9) 0.0359(10) 0.0278(10) -0.0029(8) 0.0061(8) 0.0034(8)
C32 0.0319(11) 0.0521(13) 0.0435(12) -0.0084(10) 0.0145(10) -0.0171(10)
C33 0.0290(11) 0.0603(14) 0.0490(13) -0.0052(10) 0.0181(10) -0.0143(11)
C34 0.0212(9) 0.0388(11) 0.0355(11) -0.0043(8) 0.0041(8) 0.0007(9)
N34 0.0268(9) 0.0505(11) 0.0443(11) -0.0063(8) 0.0073(8) -0.0029(9)
O341 0.0263(9) 0.0893(14) 0.1245(18) -0.0056(9) 0.0198(10) -0.0426(13)
O342 0.0434(10) 0.0736(12) 0.0706(12) -0.0242(9) 0.0203(9) -0.0297(10)
C35 0.0321(10) 0.0336(10) 0.0314(10) -0.0050(9) 0.0075(8) -0.0029(8)
C36 0.0267(10) 0.0365(11) 0.0339(10) -0.0021(8) 0.0114(8) -0.0009(8)
C41 0.0225(9) 0.0275(9) 0.0295(10) -0.0044(7) 0.0066(8) -0.0045(7)
C42 0.0280(10) 0.0347(11) 0.0408(12) -0.0026(8) 0.0129(9) -0.0042(9)
C43 0.0497(13) 0.0432(12) 0.0455(13) -0.0088(10) 0.0292(11) -0.0074(10)
C44 0.0570(15) 0.0470(13) 0.0319(11) -0.0066(11) 0.0138(10) -0.0021(10)
C441 0.103(2) 0.095(2) 0.0373(14) 0.0099(19) 0.0256(15) 0.0109(14)
C45 0.0353(11) 0.0491(13) 0.0314(11) 0.0022(10) 0.0022(9) 0.0031(9)
C46 0.0261(10) 0.0381(11) 0.0328(10) -0.0014(8) 0.0088(8) -0.0003(8)
C61 0.0230(9) 0.0254(9) 0.0307(10) -0.0009(7) 0.0007(8) -0.0001(8)
C62 0.0323(11) 0.0354(11) 0.0374(11) -0.0018(9) 0.0087(9) 0.0053(9)
C63 0.0498(13) 0.0413(12) 0.0395(12) 0.0032(10) 0.0073(10) 0.0124(10)
C64 0.0436(13) 0.0341(11) 0.0473(13) 0.0107(10) -0.0028(10) 0.0062(10)
C65 0.0323(11) 0.0379(12) 0.0437(12) 0.0084(9) 0.0055(9) -0.0017(10)
C66 0.0327(10) 0.0334(10) 0.0315(10) 0.0027(9) 0.0054(8) -0.0013(8)

loop_
_atom_type_symbol
_atom_type_description
_atom_type_scat_dispersion_real
_atom_type_scat_dispersion_imag
_atom_type_scat_source
C C 0.0033 0.0016 'International Tables Vol C Tables 4.2.6.8 and 6.1.1.4'
H H 0.0000 0.0000 'International Tables Vol C Tables 4.2.6.8 and 6.1.1.4'
N N 0.0061 0.0033 'International Tables Vol C Tables 4.2.6.8 and 6.1.1.4'
O O 0.0106 0.0060 'International Tables Vol C Tables 4.2.6.8 and 6.1.1.4'

loop_
_geom_angle_atom_site_label_1
_geom_angle_atom_site_label_2
_geom_angle_atom_site_label_3
_geom_angle
N2 O1 C5 110.34(12)
C3 N2 O1 109.82(15)
N2 C3 C31 117.62(16)
N2 C3 C4 114.95(16)
C31 C3 C4 127.32(16)
C3 C4 C41 118.53(15)
C3 C4 C5 101.34(14)
C41 C4 C5 117.42(14)
N6 C5 O1 112.03(14)
N6 C5 C14 111.16(14)
O1 C5 C14 100.90(14)
N6 C5 C4 117.36(15)
O1 C5 C4 103.37(13)
C14 C5 C4 110.54(15)
C5 N6 C61 118.95(14)
C5 N6 C7 115.38(14)
C61 N6 C7 108.97(14)
N6 C7 C8 113.92(15)
C13 C8 C9 118.67(17)
C13 C8 C7 120.52(16)
C9 C8 C7 120.78(17)
C10 C9 C8 120.19(19)
C9 C10 C11 120.90(18)
C12 C11 C10 119.69(19)
C11 C12 C13 119.7(2)
C8 C13 C12 120.87(18)
C8 C13 C14 120.01(17)
C12 C13 C14 119.12(18)
O14 C14 C13 122.45(18)
O14 C14 C5 119.44(17)
C13 C14 C5 118.02(16)
C36 C31 C32 119.43(17)
C36 C31 C3 121.61(16)
C32 C31 C3 118.96(17)
C33 C32 C31 120.52(19)
C32 C33 C34 118.75(18)
C33 C34 C35 122.53(18)
C33 C34 N34 118.40(17)
C35 C34 N34 119.07(18)
O342 N34 O341 123.20(18)
O342 N34 C34 118.76(17)
O341 N34 C34 118.04(18)
C34 C35 C36 118.30(18)
C35 C36 C31 120.45(17)
C46 C41 C42 117.98(17)
C46 C41 C4 123.43(16)
C42 C41 C4 118.58(16)
C43 C42 C41 120.45(19)
C42 C43 C44 121.47(19)
C45 C44 C43 117.83(19)
C45 C44 C441 120.5(2)
C43 C44 C441 121.6(2)
C44 C45 C46 121.4(2)
C45 C46 C41 120.83(18)
C62 C61 C66 119.63(17)
C62 C61 N6 116.93(16)
C66 C61 N6 123.34(17)
C63 C62 C61 120.39(19)
C62 C63 C64 119.9(2)
C65 C64 C63 119.73(19)
C64 C65 C66 120.66(19)
C65 C66 C61 119.68(19)

loop_
_geom_bond_atom_site_label_1
_geom_bond_atom_site_label_2
_geom_bond_site_symmetry_2
_geom_bond_distance
_geom_bond_publ_flag
O1 N2 . 1.4052(19) ?
O1 C5 . 1.501(2) ?
N2 C3 . 1.285(2) ?
C3 C31 . 1.478(2) ?
C3 C4 . 1.509(2) ?
C4 C41 . 1.515(3) ?
C4 C5 . 1.557(2) ?
C5 N6 . 1.428(2) ?
C5 C14 . 1.547(3) ?
N6 C61 . 1.457(2) ?
N6 C7 . 1.478(2) ?
C7 C8 . 1.500(3) ?
C8 C13 . 1.391(3) ?
C8 C9 . 1.399(3) ?
C9 C10 . 1.383(3) ?
C10 C11 . 1.384(3) ?
C11 C12 . 1.384(3) ?
C12 C13 . 1.398(3) ?
C13 C14 . 1.475(3) ?
C14 O14 . 1.214(2) ?
C31 C36 . 1.394(3) ?
C31 C32 . 1.396(3) ?
C32 C33 . 1.379(3) ?
C33 C34 . 1.379(3) ?
C34 C35 . 1.380(3) ?
C34 N34 . 1.471(2) ?
N34 O342 . 1.211(2) ?
N34 O341 . 1.220(2) ?
C35 C36 . 1.391(3) ?
C41 C46 . 1.394(3) ?
C41 C42 . 1.396(3) ?
C42 C43 . 1.388(3) ?
C43 C44 . 1.389(3) ?
C44 C45 . 1.383(3) ?
C44 C441 . 1.515(3) ?
C45 C46 . 1.385(3) ?
C61 C62 . 1.387(3) ?
C61 C66 . 1.391(3) ?
C62 C63 . 1.387(3) ?
C63 C64 . 1.392(3) ?
C64 C65 . 1.378(3) ?
C65 C66 . 1.389(3) ?

loop_
_geom_torsion_atom_site_label_1
_geom_torsion_atom_site_label_2
_geom_torsion_atom_site_label_3
_geom_torsion_atom_site_label_4
_geom_torsion
C5 O1 N2 C3 -0.6(2)
O1 N2 C3 C31 -178.73(15)
O1 N2 C3 C4 -2.4(2)
N2 C3 C4 C41 134.24(18)
C31 C3 C4 C41 -49.9(3)
N2 C3 C4 C5 4.2(2)
C31 C3 C4 C5 -179.92(17)
N2 O1 C5 N6 -124.19(15)
N2 O1 C5 C14 117.49(15)
N2 O1 C5 C4 3.09(17)
C3 C4 C5 N6 119.86(16)
C41 C4 C5 N6 -10.9(2)
C3 C4 C5 O1 -3.99(16)
C41 C4 C5 O1 -134.74(15)
C3 C4 C5 C14 -111.24(16)
C41 C4 C5 C14 118.01(17)
O1 C5 N6 C61 72.44(19)
C14 C5 N6 C61 -175.52(16)
C4 C5 N6 C61 -46.9(2)
O1 C5 N6 C7 -59.91(19)
C14 C5 N6 C7 52.1(2)
C4 C5 N6 C7 -179.26(15)
C5 N6 C7 C8 -48.0(2)
C61 N6 C7 C8 175.10(15)
N6 C7 C8 C13 22.0(3)
N6 C7 C8 C9 -160.19(17)
C13 C8 C9 C10 0.7(3)
C7 C8 C9 C10 -177.16(18)
C8 C9 C10 C11 0.2(3)
C9 C10 C11 C12 -0.8(3)
C10 C11 C12 C13 0.5(3)
C9 C8 C13 C12 -1.0(3)
C7 C8 C13 C12 176.86(18)
C9 C8 C13 C14 178.55(18)
C7 C8 C13 C14 -3.6(3)
C11 C12 C13 C8 0.4(3)
C11 C12 C13 C14 -179.14(19)
C8 C13 C14 O14 -174.9(2)
C12 C13 C14 O14 4.7(3)
C8 C13 C14 C5 8.7(3)
C12 C13 C14 C5 -171.81(18)
N6 C5 C14 O14 151.1(2)
O1 C5 C14 O14 -90.0(2)
C4 C5 C14 O14 18.9(3)
N6 C5 C14 C13 -32.4(2)
O1 C5 C14 C13 86.59(19)
C4 C5 C14 C13 -164.53(16)
N2 C3 C31 C36 155.51(18)
C4 C3 C31 C36 -20.3(3)
N2 C3 C31 C32 -23.9(3)
C4 C3 C31 C32 160.34(19)
C36 C31 C32 C33 1.1(3)
C3 C31 C32 C33 -179.5(2)
C31 C32 C33 C34 -1.1(3)
C32 C33 C34 C35 -0.2(3)
C32 C33 C34 N34 179.8(2)
C33 C34 N34 O342 165.3(2)
C35 C34 N34 O342 -14.7(3)
C33 C34 N34 O341 -14.3(3)
C35 C34 N34 O341 165.7(2)
C33 C34 C35 C36 1.4(3)
N34 C34 C35 C36 -178.61(17)
C34 C35 C36 C31 -1.4(3)
C32 C31 C36 C35 0.1(3)
C3 C31 C36 C35 -179.24(17)
C3 C4 C41 C46 -8.8(3)
C5 C4 C41 C46 113.5(2)
C3 C4 C41 C42 169.90(16)
C5 C4 C41 C42 -67.8(2)
C46 C41 C42 C43 0.0(3)
C4 C41 C42 C43 -178.83(17)
C41 C42 C43 C44 0.1(3)
C42 C43 C44 C45 0.1(3)
C42 C43 C44 C441 -179.9(2)
C43 C44 C45 C46 -0.3(3)
C441 C44 C45 C46 179.7(2)
C44 C45 C46 C41 0.4(3)
C42 C41 C46 C45 -0.2(3)
C4 C41 C46 C45 178.53(18)
C5 N6 C61 C62 132.65(18)
C7 N6 C61 C62 -92.26(19)
C5 N6 C61 C66 -51.1(2)
C7 N6 C61 C66 84.0(2)
C66 C61 C62 C63 2.1(3)
N6 C61 C62 C63 178.54(17)
C61 C62 C63 C64 0.1(3)
C62 C63 C64 C65 -1.4(3)
C63 C64 C65 C66 0.4(3)
C64 C65 C66 C61 1.8(3)
C62 C61 C66 C65 -3.1(3)
N6 C61 C66 C65 -179.24(17)
